data_4341942
loop_
_publ_author_name
'Czympiel, Lisa'
'Pfrommer, Johannes'
'Tyrra, Wieland'
'Sch\"afer, Mathias'
'Mathur, Sanjay'

_publ_section_title
;
 Ligand-Modulated Chemical and Structural Implications in Four-, Five-,
 and Six-fold Coordinated Aluminum Heteroaryl Alkenolates.
;
_journal_issue 1
_journal_name_full 'Inorganic chemistry'
_journal_page_first 25
_journal_page_last 37
_journal_paper_doi 10.1021/ic502549m
_journal_volume 54
_journal_year 2015
_chemical_formula_moiety 'C32 H22 Al2 F12 N4 O6, 2(C3 H6 O)'
_chemical_formula_sum 'C38 H34 Al2 F12 N4 O8'
_chemical_formula_weight 956.65
_chemical_name_systematic
;
 ?
;
_space_group_IT_number 15
_symmetry_cell_setting monoclinic
_symmetry_space_group_name_Hall '-C 2yc'
_symmetry_space_group_name_H-M 'C 1 2/c 1'
_atom_sites_solution_hydrogens geom
_atom_sites_solution_primary direct
_atom_sites_solution_secondary difmap
_audit_creation_method SHELXL-97
_cell_angle_alpha 90.00
_cell_angle_beta 107.697(5)
_cell_angle_gamma 90.00
_cell_formula_units_Z 4
_cell_length_a 22.9628(17)
_cell_length_b 14.2750(7)
_cell_length_c 14.1070(9)
_cell_measurement_reflns_used 31970
_cell_measurement_temperature 293(2)
_cell_measurement_theta_max 53.8
_cell_measurement_theta_min 4.9
_cell_volume 4405.4(5)
_computing_cell_refinement 'X-Area (Stoe & Cie, 2001)'
_computing_data_collection 'X-Area (Stoe & Cie, 2001)'
_computing_data_reduction 'X-Area (Stoe & Cie, 2001)'
_computing_structure_refinement 'SHELXL-97 (Sheldrick, 1997)'
_computing_structure_solution 'SHELXS-97 (Sheldrick, 1990)'
_diffrn_ambient_temperature 293(2)
_diffrn_detector_area_resol_mean 'not measured'
_diffrn_measured_fraction_theta_full 0.999
_diffrn_measured_fraction_theta_max 0.999
_diffrn_measurement_device_type 'IPDS 2T (Stoe & Cie)'
_diffrn_measurement_method '\w and \f scans'
_diffrn_radiation_monochromator graphite
_diffrn_radiation_source 'fine-focus sealed tube'
_diffrn_radiation_type MoK\a
_diffrn_radiation_wavelength 0.71073
_diffrn_reflns_av_R_equivalents 0.1902
_diffrn_reflns_av_sigmaI/netI 0.0914
_diffrn_reflns_limit_h_max 28
_diffrn_reflns_limit_h_min -28
_diffrn_reflns_limit_k_max 17
_diffrn_reflns_limit_k_min -17
_diffrn_reflns_limit_l_max 17
_diffrn_reflns_limit_l_min -17
_diffrn_reflns_number 29330
_diffrn_reflns_theta_full 26.00
_diffrn_reflns_theta_max 26.00
_diffrn_reflns_theta_min 2.46
_diffrn_standards_decay_% 'not measured'
_diffrn_standards_interval_count 'not measured'
_diffrn_standards_interval_time 'not measured'
_diffrn_standards_number 'not measured'
_exptl_absorpt_coefficient_mu 0.170
_exptl_absorpt_correction_T_max 0.8813
_exptl_absorpt_correction_T_min 0.2205
_exptl_absorpt_correction_type numerical
_exptl_absorpt_process_details
;
The absorption correction (X-RED; Stoe & Cie, 2001)
was performed after optimizing the crystal shape
using X-SHAPE (Stoe & Cie, 1999).
;
_exptl_crystal_colour colorless
_exptl_crystal_density_diffrn 1.442
_exptl_crystal_density_method 'not measured'
_exptl_crystal_description plate
_exptl_crystal_F_000 1952
_exptl_crystal_size_max 0.3
_exptl_crystal_size_mid 0.1
_exptl_crystal_size_min 0.04
_refine_diff_density_max 0.772
_refine_diff_density_min -0.335
_refine_diff_density_rms 0.128
_refine_ls_extinction_coef 0.0039(6)
_refine_ls_extinction_expression Fc^*^=kFc[1+0.001xFc^2^\l^3^/sin(2\q)]^-1/4^
_refine_ls_extinction_method SHELXL
_refine_ls_goodness_of_fit_ref 1.626
_refine_ls_hydrogen_treatment mixed
_refine_ls_matrix_type full
_refine_ls_number_parameters 293
_refine_ls_number_reflns 4339
_refine_ls_number_restraints 0
_refine_ls_restrained_S_all 1.626
_refine_ls_R_factor_all 0.1472
_refine_ls_R_factor_gt 0.0935
_refine_ls_shift/su_max 0.006
_refine_ls_shift/su_mean 0.000
_refine_ls_structure_factor_coef Fsqd
_refine_ls_weighting_details 'calc w=1/[\s^2^(Fo^2^)+(0.0301P)^2^+0.0000P] where P=(Fo^2^+2Fc^2^)/3'
_refine_ls_weighting_scheme calc
_refine_ls_wR_factor_gt 0.1861
_refine_ls_wR_factor_ref 0.2010
_reflns_number_gt 2313
_reflns_number_total 4339
_reflns_threshold_expression >2sigma(I)
_cod_data_source_file ic502549m_si_002.cif
_cod_data_source_block Al{PyTFP}2OH
_cod_depositor_comments 'Adding full bibliography for 4341940--4341945.cif.'
_cod_original_sg_symbol_H-M 'C 2/c'
_cod_database_code 4341942

loop_
_symmetry_equiv_pos_as_xyz
'x, y, z'
'-x, y, -z+1/2'
'x+1/2, y+1/2, z'
'-x+1/2, y+1/2, -z+1/2'
'-x, -y, -z'
'x, -y, z-1/2'
'-x+1/2, -y+1/2, -z'
'x+1/2, -y+1/2, z-1/2'

loop_
_atom_site_label
_atom_site_type_symbol
_atom_site_fract_x
_atom_site_fract_y
_atom_site_fract_z
_atom_site_U_iso_or_equiv
_atom_site_adp_type
_atom_site_occupancy
_atom_site_symmetry_multiplicity
_atom_site_calc_flag
_atom_site_refinement_flags
Al1 Al 0.0000 0.35514(11) 0.7500 0.0472(5) Uani 1 2 d S
Al2 Al 0.0000 0.14700(12) 0.7500 0.0474(5) Uani 1 2 d S
F1 F 0.14591(18) 0.5942(2) 0.8190(3) 0.1179(13) Uani 1 1 d .
F2 F 0.20897(19) 0.5054(4) 0.9200(3) 0.161(2) Uani 1 1 d .
F3 F 0.17638(19) 0.4736(3) 0.7655(4) 0.1303(15) Uani 1 1 d .
F4 F 0.17696(17) 0.0413(3) 0.9129(3) 0.1332(15) Uani 1 1 d .
F5 F 0.15077(18) -0.0856(3) 0.8379(3) 0.1264(14) Uani 1 1 d .
F6 F 0.21139(17) 0.0048(3) 0.7943(3) 0.1363(16) Uani 1 1 d .
O1 O 0.06244(13) 0.4417(2) 0.77273(19) 0.0577(8) Uani 1 1 d .
O2 O 0.06260(13) 0.0611(2) 0.7902(2) 0.0582(8) Uani 1 1 d .
O3 O -0.05224(11) 0.25067(18) 0.72330(17) 0.0470(6) Uani 1 1 d .
H3A H -0.0909 0.2501 0.7187 0.070 Uiso 1 1 d R
N1 N 0.00313(17) 0.3676(2) 0.8980(2) 0.0524(9) Uani 1 1 d .
N2 N 0.00401(17) 0.1338(2) 0.6048(2) 0.0532(9) Uani 1 1 d .
C1 C -0.0476(3) 0.3455(3) 0.9213(3) 0.0656(13) Uani 1 1 d .
H1 H -0.0817 0.3260 0.8705 0.079 Uiso 1 1 calc R
C2 C -0.0517(3) 0.3503(4) 1.0170(4) 0.0839(17) Uani 1 1 d .
H2 H -0.0875 0.3335 1.0305 0.101 Uiso 1 1 calc R
C3 C -0.0014(4) 0.3804(4) 1.0914(4) 0.093(2) Uani 1 1 d .
H3 H -0.0026 0.3846 1.1566 0.111 Uiso 1 1 calc R
C4 C 0.0493(3) 0.4036(4) 1.0696(3) 0.0834(17) Uani 1 1 d .
H4 H 0.0833 0.4243 1.1200 0.100 Uiso 1 1 calc R
C5 C 0.0521(2) 0.3973(3) 0.9716(3) 0.0633(12) Uani 1 1 d .
C6 C 0.1054(2) 0.4300(3) 0.9484(3) 0.0706(13) Uani 1 1 d .
H6 H 0.1416 0.4353 1.0005 0.085 Uiso 1 1 calc R
C7 C 0.1066(2) 0.4532(3) 0.8571(4) 0.0639(12) Uani 1 1 d .
C8 C 0.1596(3) 0.5032(4) 0.8412(5) 0.0895(18) Uani 1 1 d .
C9 C -0.0457(2) 0.1559(3) 0.5305(3) 0.0625(12) Uani 1 1 d .
H9 H -0.0799 0.1773 0.5460 0.075 Uiso 1 1 calc R
C10 C -0.0487(3) 0.1485(3) 0.4320(3) 0.0767(15) Uani 1 1 d .
H10 H -0.0842 0.1652 0.3823 0.092 Uiso 1 1 calc R
C11 C 0.0009(3) 0.1164(4) 0.4081(4) 0.0844(18) Uani 1 1 d .
H11 H -0.0004 0.1099 0.3419 0.101 Uiso 1 1 calc R
C12 C 0.0517(3) 0.0941(3) 0.4818(4) 0.0790(15) Uani 1 1 d .
H12 H 0.0861 0.0730 0.4664 0.095 Uiso 1 1 calc R
C13 C 0.0533(2) 0.1024(3) 0.5820(3) 0.0610(11) Uani 1 1 d .
C14 C 0.1066(2) 0.0701(3) 0.6600(4) 0.0692(13) Uani 1 1 d .
H14 H 0.1428 0.0626 0.6440 0.083 Uiso 1 1 calc R
C15 C 0.1077(2) 0.0504(3) 0.7527(3) 0.0600(11) Uani 1 1 d .
C16 C 0.1614(3) 0.0040(5) 0.8218(5) 0.0865(17) Uani 1 1 d .
O4 O 0.3188(3) 0.2445(4) 0.1793(6) 0.192(3) Uani 1 1 d .
C17 C 0.2721(8) 0.2454(9) 0.3083(15) 0.265(9) Uani 1 1 d .
H17A H 0.2558 0.3043 0.3215 0.397 Uiso 1 1 calc R
H17B H 0.3132 0.2386 0.3512 0.397 Uiso 1 1 calc R
H17C H 0.2474 0.1952 0.3204 0.397 Uiso 1 1 calc R
C18 C 0.2716(4) 0.2425(7) 0.1983(13) 0.189(6) Uani 1 1 d .
C19 C 0.2133(4) 0.2377(11) 0.1174(15) 0.322(11) Uani 1 1 d .
H19A H 0.1896 0.2928 0.1187 0.483 Uiso 1 1 calc R
H19B H 0.1909 0.1832 0.1261 0.483 Uiso 1 1 calc R
H19C H 0.2213 0.2339 0.0545 0.483 Uiso 1 1 calc R

loop_
_atom_site_aniso_label
_atom_site_aniso_U_11
_atom_site_aniso_U_22
_atom_site_aniso_U_33
_atom_site_aniso_U_23
_atom_site_aniso_U_13
_atom_site_aniso_U_12
Al1 0.0601(11) 0.0381(9) 0.0436(9) 0.000 0.0160(8) 0.000
Al2 0.0573(11) 0.0387(9) 0.0494(9) 0.000 0.0212(8) 0.000
F1 0.137(3) 0.073(2) 0.145(3) 0.007(2) 0.045(2) -0.036(2)
F2 0.089(3) 0.204(5) 0.150(4) 0.054(3) -0.024(3) -0.061(3)
F3 0.111(3) 0.134(3) 0.174(4) -0.009(3) 0.084(3) -0.026(3)
F4 0.103(3) 0.167(4) 0.104(3) -0.006(3) -0.007(2) 0.039(3)
F5 0.134(3) 0.093(3) 0.165(3) 0.051(2) 0.065(3) 0.046(2)
F6 0.079(2) 0.169(4) 0.177(4) 0.060(3) 0.061(2) 0.047(2)
O1 0.0671(19) 0.0511(17) 0.0523(16) 0.0005(12) 0.0140(14) -0.0092(14)
O2 0.0665(19) 0.0479(17) 0.0643(17) 0.0073(13) 0.0259(15) 0.0082(14)
O3 0.0502(14) 0.0425(14) 0.0502(13) -0.0005(11) 0.0183(11) 0.0000(13)
N1 0.073(3) 0.0386(19) 0.0493(19) -0.0011(14) 0.0235(18) 0.0028(16)
N2 0.067(3) 0.0399(19) 0.056(2) -0.0090(15) 0.0229(18) -0.0052(16)
C1 0.095(4) 0.048(3) 0.062(3) 0.002(2) 0.037(3) 0.006(2)
C2 0.139(5) 0.059(3) 0.074(3) 0.006(3) 0.063(4) 0.008(3)
C3 0.169(7) 0.063(3) 0.055(3) 0.000(2) 0.049(4) 0.008(4)
C4 0.139(5) 0.055(3) 0.048(3) 0.001(2) 0.017(3) 0.003(3)
C5 0.096(4) 0.045(2) 0.046(2) 0.0033(18) 0.016(2) 0.002(3)
C6 0.081(3) 0.063(3) 0.054(3) 0.002(2) -0.001(2) 0.003(3)
C7 0.062(3) 0.044(2) 0.076(3) 0.000(2) 0.006(2) -0.003(2)
C8 0.078(4) 0.075(4) 0.106(5) 0.017(3) 0.014(4) -0.012(3)
C9 0.079(3) 0.052(3) 0.054(3) -0.006(2) 0.017(2) -0.006(2)
C10 0.114(5) 0.059(3) 0.054(3) -0.005(2) 0.021(3) -0.007(3)
C11 0.143(6) 0.062(3) 0.055(3) -0.011(2) 0.041(4) -0.006(3)
C12 0.124(5) 0.058(3) 0.076(3) -0.014(3) 0.062(3) -0.003(3)
C13 0.084(3) 0.044(2) 0.066(3) -0.010(2) 0.040(2) -0.003(2)
C14 0.071(3) 0.061(3) 0.086(3) -0.011(3) 0.041(3) 0.000(2)
C15 0.070(3) 0.044(2) 0.071(3) -0.001(2) 0.028(2) 0.011(2)
C16 0.082(4) 0.083(4) 0.102(5) 0.009(3) 0.038(3) 0.019(3)
O4 0.084(4) 0.129(5) 0.355(10) -0.035(5) 0.054(5) -0.009(4)
C17 0.257(17) 0.138(11) 0.43(3) -0.054(14) 0.154(19) -0.027(10)
C18 0.073(5) 0.097(6) 0.41(2) -0.020(9) 0.086(9) -0.009(4)
C19 0.074(6) 0.33(2) 0.52(3) 0.131(17) 0.024(10) 0.006(9)

loop_
_atom_type_symbol
_atom_type_description
_atom_type_scat_dispersion_real
_atom_type_scat_dispersion_imag
_atom_type_scat_source
C C 0.0033 0.0016 'International Tables Vol C Tables 4.2.6.8 and 6.1.1.4'
H H 0.0000 0.0000 'International Tables Vol C Tables 4.2.6.8 and 6.1.1.4'
Al Al 0.0645 0.0514 'International Tables Vol C Tables 4.2.6.8 and 6.1.1.4'
F F 0.0171 0.0103 'International Tables Vol C Tables 4.2.6.8 and 6.1.1.4'
N N 0.0061 0.0033 'International Tables Vol C Tables 4.2.6.8 and 6.1.1.4'
O O 0.0106 0.0060 'International Tables Vol C Tables 4.2.6.8 and 6.1.1.4'

loop_
_geom_angle_atom_site_label_1
_geom_angle_atom_site_label_2
_geom_angle_atom_site_label_3
_geom_angle
_geom_angle_site_symmetry_1
_geom_angle_site_symmetry_3
O1 Al1 O1 95.9(2) 2_556 .
O1 Al1 O3 94.69(12) 2_556 .
O1 Al1 O3 168.88(13) . .
O1 Al1 O3 168.88(13) 2_556 2_556
O1 Al1 O3 94.69(12) . 2_556
O3 Al1 O3 74.93(16) . 2_556
O1 Al1 N1 84.53(13) 2_556 .
O1 Al1 N1 88.87(13) . .
O3 Al1 N1 95.43(13) . .
O3 Al1 N1 92.39(12) 2_556 .
O1 Al1 N1 88.87(13) 2_556 2_556
O1 Al1 N1 84.53(13) . 2_556
O3 Al1 N1 92.39(12) . 2_556
O3 Al1 N1 95.43(13) 2_556 2_556
N1 Al1 N1 170.2(2) . 2_556
O1 Al1 Al2 132.04(10) 2_556 .
O1 Al1 Al2 132.04(10) . .
O3 Al1 Al2 37.46(8) . .
O3 Al1 Al2 37.46(8) 2_556 .
N1 Al1 Al2 94.92(10) . .
N1 Al1 Al2 94.92(10) 2_556 .
O2 Al2 O2 96.6(2) 2_556 .
O2 Al2 O3 94.12(12) 2_556 .
O2 Al2 O3 168.88(13) . .
O2 Al2 O3 168.88(13) 2_556 2_556
O2 Al2 O3 94.12(12) . 2_556
O3 Al2 O3 75.35(16) . 2_556
O2 Al2 N2 88.80(13) 2_556 2_556
O2 Al2 N2 84.31(13) . 2_556
O3 Al2 N2 92.99(12) . 2_556
O3 Al2 N2 95.20(13) 2_556 2_556
O2 Al2 N2 84.31(13) 2_556 .
O2 Al2 N2 88.80(13) . .
O3 Al2 N2 95.20(12) . .
O3 Al2 N2 92.99(12) 2_556 .
N2 Al2 N2 169.6(2) 2_556 .
O2 Al2 Al1 131.70(10) 2_556 .
O2 Al2 Al1 131.70(10) . .
O3 Al2 Al1 37.68(8) . .
O3 Al2 Al1 37.68(8) 2_556 .
N2 Al2 Al1 95.18(10) 2_556 .
N2 Al2 Al1 95.18(10) . .
C7 O1 Al1 125.7(3) . .
C15 O2 Al2 126.4(3) . .
Al2 O3 Al1 104.86(12) . .
Al2 O3 H3A 125.8 . .
Al1 O3 H3A 126.6 . .
C1 N1 C5 118.0(4) . .
C1 N1 Al1 117.4(3) . .
C5 N1 Al1 124.6(3) . .
C9 N2 C13 118.2(4) . .
C9 N2 Al2 118.0(3) . .
C13 N2 Al2 123.8(3) . .
N1 C1 C2 123.4(5) . .
N1 C1 H1 118.3 . .
C2 C1 H1 118.3 . .
C1 C2 C3 118.1(6) . .
C1 C2 H2 120.9 . .
C3 C2 H2 120.9 . .
C4 C3 C2 119.4(5) . .
C4 C3 H3 120.3 . .
C2 C3 H3 120.3 . .
C3 C4 C5 121.1(6) . .
C3 C4 H4 119.5 . .
C5 C4 H4 119.5 . .
N1 C5 C4 120.0(5) . .
N1 C5 C6 119.7(4) . .
C4 C5 C6 120.0(5) . .
C7 C6 C5 124.6(4) . .
C7 C6 H6 117.7 . .
C5 C6 H6 117.7 . .
O1 C7 C6 127.0(5) . .
O1 C7 C8 111.4(4) . .
C6 C7 C8 121.4(5) . .
F3 C8 F2 107.5(6) . .
F3 C8 F1 103.0(5) . .
F2 C8 F1 104.6(5) . .
F3 C8 C7 115.2(5) . .
F2 C8 C7 114.6(5) . .
F1 C8 C7 110.8(5) . .
N2 C9 C10 123.1(5) . .
N2 C9 H9 118.4 . .
C10 C9 H9 118.4 . .
C11 C10 C9 119.1(5) . .
C11 C10 H10 120.5 . .
C9 C10 H10 120.5 . .
C10 C11 C12 118.9(5) . .
C10 C11 H11 120.5 . .
C12 C11 H11 120.5 . .
C11 C12 C13 120.5(5) . .
C11 C12 H12 119.7 . .
C13 C12 H12 119.7 . .
N2 C13 C12 120.1(5) . .
N2 C13 C14 120.2(4) . .
C12 C13 C14 119.5(5) . .
C15 C14 C13 124.8(4) . .
C15 C14 H14 117.6 . .
C13 C14 H14 117.6 . .
O2 C15 C14 126.4(4) . .
O2 C15 C16 113.0(4) . .
C14 C15 C16 120.3(5) . .
F6 C16 F5 106.2(5) . .
F6 C16 F4 106.1(6) . .
F5 C16 F4 103.2(5) . .
F6 C16 C15 115.4(5) . .
F5 C16 C15 112.6(5) . .
F4 C16 C15 112.4(5) . .
C18 C17 H17A 109.5 . .
C18 C17 H17B 109.5 . .
H17A C17 H17B 109.5 . .
C18 C17 H17C 109.5 . .
H17A C17 H17C 109.5 . .
H17B C17 H17C 109.5 . .
O4 C18 C19 120.0(16) . .
O4 C18 C17 119.7(13) . .
C19 C18 C17 120.3(12) . .
C18 C19 H19A 109.5 . .
C18 C19 H19B 109.5 . .
H19A C19 H19B 109.5 . .
C18 C19 H19C 109.5 . .
H19A C19 H19C 109.5 . .
H19B C19 H19C 109.5 . .

loop_
_geom_bond_atom_site_label_1
_geom_bond_atom_site_label_2
_geom_bond_distance
_geom_bond_site_symmetry_2
Al1 O1 1.846(3) 2_556
Al1 O1 1.846(3) .
Al1 O3 1.879(3) .
Al1 O3 1.879(3) 2_556
Al1 N1 2.074(3) .
Al1 N1 2.074(3) 2_556
Al1 Al2 2.971(2) .
Al2 O2 1.843(3) 2_556
Al2 O2 1.843(3) .
Al2 O3 1.870(3) .
Al2 O3 1.870(3) 2_556
Al2 N2 2.087(3) 2_556
Al2 N2 2.087(3) .
F1 C8 1.350(7) .
F2 C8 1.325(7) .
F3 C8 1.312(7) .
F4 C16 1.335(7) .
F5 C16 1.333(7) .
F6 C16 1.319(7) .
O1 C7 1.318(5) .
O2 C15 1.306(5) .
O3 H3A 0.8703 .
N1 C1 1.340(6) .
N1 C5 1.347(6) .
N2 C9 1.331(5) .
N2 C13 1.344(5) .
C1 C2 1.383(6) .
C1 H1 0.9300 .
C2 C3 1.373(8) .
C2 H2 0.9300 .
C3 C4 1.332(8) .
C3 H3 0.9300 .
C4 C5 1.407(7) .
C4 H4 0.9300 .
C5 C6 1.437(7) .
C6 C7 1.339(6) .
C6 H6 0.9300 .
C7 C8 1.484(8) .
C9 C10 1.373(6) .
C9 H9 0.9300 .
C10 C11 1.363(8) .
C10 H10 0.9300 .
C11 C12 1.343(8) .
C11 H11 0.9300 .
C12 C13 1.409(6) .
C12 H12 0.9300 .
C13 C14 1.450(7) .
C14 C15 1.331(6) .
C14 H14 0.9300 .
C15 C16 1.477(7) .
O4 C18 1.194(10) .
C17 C18 1.549(18) .
C17 H17A 0.9600 .
C17 H17B 0.9600 .
C17 H17C 0.9600 .
C18 C19 1.475(18) .
C19 H19A 0.9600 .
C19 H19B 0.9600 .
C19 H19C 0.9600 .
